data_4336447
loop_
_publ_author_name
'Hakikulla H. Shah'
'Rayya A. Al-Balushi'
'Mohammed K. Al-Suti'
'Muhammad S. Khan'
'Christopher H. Woodall'
'Anna L. Sudlow'
'Paul R. Raithby'
'Gabriele Kociok-K\"ohn'
'Kieran C. Molloy'
'Frank Marken'

_publ_section_title
;
 New Multi-Ferrocenyl- and Multi-Ferricenyl- Materials via
 Coordination-Driven Self-Assembly and via Charge-Driven
 Electro-Crystallization
;
_journal_name_full 'Inorganic Chemistry'
_journal_page_first 12012
_journal_page_last 12022
_journal_paper_doi 10.1021/ic401803p
_journal_volume 52
_journal_year 2013
_chemical_formula_moiety 'C17 H13 Fe N'
_chemical_formula_sum 'C17 H13 Fe N'
_chemical_formula_weight 287.13
_chemical_name_systematic
;
 ?
;
_space_group_crystal_system monoclinic
_space_group_IT_number 14
_space_group_name_Hall '-P 2ybc'
_space_group_name_H-M_alt 'P 1 21/c 1'
_symmetry_space_group_name_Hall '-P 2ybc'
_symmetry_space_group_name_H-M 'P 1 21/c 1'
_atom_sites_solution_hydrogens geom
_atom_sites_solution_primary direct
_atom_sites_solution_secondary difmap
_audit_conform_dict_location ftp://ftp.iucr.org/pub/cif_core.dic
_audit_conform_dict_name cif_core.dic
_audit_conform_dict_version 2.4
_audit_creation_date 2011-11-21T15:19:06-00:00
_audit_creation_method 'WinGX routine CIF_UPDATE'
_cell_angle_alpha 90.000(5)
_cell_angle_beta 92.335(5)
_cell_angle_gamma 90.000(5)
_cell_formula_units_Z 4
_cell_length_a 11.872(5)
_cell_length_b 10.065(5)
_cell_length_c 10.672(5)
_cell_measurement_reflns_used 11591
_cell_measurement_temperature 150
_cell_measurement_theta_max 29.5169
_cell_measurement_theta_min 2.7778
_cell_volume 1274.2(10)
_computing_cell_refinement
;
        CrysAlisPro, Agilent Technologies,
        Version 1.171.35.11 (release 16-05-2011 CrysAlis171 .NET)
        (compiled May 16 2011,17:55:39)
;
_computing_data_collection
;
        CrysAlisPro, Agilent Technologies,
        Version 1.171.35.11 (release 16-05-2011 CrysAlis171 .NET)
        (compiled May 16 2011,17:55:39)
;
_computing_data_reduction
;
        CrysAlisPro, Agilent Technologies,
        Version 1.171.35.11 (release 16-05-2011 CrysAlis171 .NET)
        (compiled May 16 2011,17:55:39)
;
_computing_molecular_graphics
;
O. V. Dolomanov, L. J. Bourhis, R. J. Gildea, J. A. K. Howard and H. Puschmann,
OLEX2: a complete structure solution, refinement and analysis program.
        J. Appl. Cryst. (2009). 42, 339-341.
;
_computing_publication_material
;
O. V. Dolomanov, L. J. Bourhis, R. J. Gildea, J. A. K. Howard and H. Puschmann,
OLEX2: a complete structure solution, refinement and analysis program.
        J. Appl. Cryst. (2009). 42, 339-341.
;
_computing_structure_refinement
;
        XL, G.M. Sheldrick, Acta Cryst.
        (2008). A64, 112-122
;
_computing_structure_solution 'SHELXS-97 (Sheldrick, 2008)'
_diffrn_ambient_temperature 150
_diffrn_detector_area_resol_mean 10.3795
_diffrn_measured_fraction_theta_full 0.99
_diffrn_measured_fraction_theta_max 0.907
_diffrn_measurement_device_type 'Xcalibur, Atlas, Gemini ultra'
_diffrn_measurement_method '\w scans'
_diffrn_orient_matrix_UB_11 0.0532118
_diffrn_orient_matrix_UB_12 0.0321163
_diffrn_orient_matrix_UB_13 0.0041172
_diffrn_orient_matrix_UB_21 -0.0271896
_diffrn_orient_matrix_UB_22 0.0627817
_diffrn_orient_matrix_UB_23 -0.0023964
_diffrn_orient_matrix_UB_31 -0.0018344
_diffrn_orient_matrix_UB_32 0.0002516
_diffrn_orient_matrix_UB_33 0.066351
_diffrn_radiation_monochromator graphite
_diffrn_radiation_type 'Mo K\a'
_diffrn_radiation_wavelength 0.7107
_diffrn_reflns_av_R_equivalents 0.0293
_diffrn_reflns_limit_h_max 16
_diffrn_reflns_limit_h_min -16
_diffrn_reflns_limit_k_max 13
_diffrn_reflns_limit_k_min -13
_diffrn_reflns_limit_l_max 14
_diffrn_reflns_limit_l_min -12
_diffrn_reflns_number 22131
_diffrn_reflns_theta_full 27.5
_diffrn_reflns_theta_max 29.57
_diffrn_reflns_theta_min 2.78
_diffrn_source 'Enhance (Mo) x-ray Source'
_exptl_absorpt_coefficient_mu 1.166
_exptl_absorpt_correction_T_max 1
_exptl_absorpt_correction_T_min 0.77487
_exptl_absorpt_correction_type multi-scan
_exptl_absorpt_process_details
;
        CrysAlisPro, Agilent Technologies,
        Version 1.171.35.11 (release 16-05-2011 CrysAlis171 .NET)
        (compiled May 16 2011,17:55:39)
        empirical absorption correction using spherical harmonics,
 implemented in SCALE3 ABSPACK scaling algorithm.
;
_exptl_crystal_colour 'dull dark brown'
_exptl_crystal_density_diffrn 1.497
_exptl_crystal_description block
_exptl_crystal_F_000 592
_exptl_crystal_size_max 0.3
_exptl_crystal_size_mid 0.1
_exptl_crystal_size_min 0.1
_refine_diff_density_max 1.728
_refine_diff_density_min -0.486
_refine_diff_density_rms 0.087
_refine_ls_extinction_method none
_refine_ls_goodness_of_fit_ref 1.035
_refine_ls_hydrogen_treatment constr
_refine_ls_matrix_type full
_refine_ls_number_parameters 172
_refine_ls_number_reflns 3247
_refine_ls_number_restraints 0
_refine_ls_restrained_S_all 1.035
_refine_ls_R_factor_all 0.0561
_refine_ls_R_factor_gt 0.0447
_refine_ls_shift/su_max 0
_refine_ls_shift/su_mean 0
_refine_ls_structure_factor_coef Fsqd
_refine_ls_weighting_details 'calc w=1/[\s^2^(Fo^2^)+(0.0718P)^2^+1.3743P] where P=(Fo^2^+2Fc^2^)/3'
_refine_ls_weighting_scheme calc
_refine_ls_wR_factor_gt 0.117
_refine_ls_wR_factor_ref 0.125
_reflns_number_gt 2718
_reflns_number_total 3247
_reflns_threshold_expression >2sigma(I)
_cod_data_source_file ic401803p_si_001_1.cif
_cod_data_source_block 180
_cod_database_code 4336447

loop_
_symmetry_equiv_pos_as_xyz
'x, y, z'
'-x, y+1/2, -z+1/2'
'-x, -y, -z'
'x, -y-1/2, z-1/2'

loop_
_atom_site_label
_atom_site_type_symbol
_atom_site_fract_x
_atom_site_fract_y
_atom_site_fract_z
_atom_site_U_iso_or_equiv
_atom_site_adp_type
_atom_site_occupancy
_atom_site_symmetry_multiplicity
_atom_site_calc_flag
_atom_site_refinement_flags
C1 C 0.4979(2) 0.1092(3) 0.7664(3) 0.0378(6) Uani 1 1 d .
H1 H 0.5668 0.0637 0.7551 0.045 Uiso 1 1 calc R
C2 C 0.4515(2) 0.2116(3) 0.6879(3) 0.0362(6) Uani 1 1 d .
H2 H 0.4839 0.2461 0.6148 0.043 Uiso 1 1 calc R
C3 C 0.3482(2) 0.2530(3) 0.7385(3) 0.0329(6) Uani 1 1 d .
H3 H 0.2995 0.3203 0.7052 0.039 Uiso 1 1 calc R
C4 C 0.3306(2) 0.1760(3) 0.8477(3) 0.0338(6) Uani 1 1 d .
H4 H 0.2682 0.1825 0.9004 0.041 Uiso 1 1 calc R
C5 C 0.4236(3) 0.0875(3) 0.8636(3) 0.0363(6) Uani 1 1 d .
H5 H 0.4338 0.0242 0.9290 0.044 Uiso 1 1 calc R
C6 C 0.3672(2) -0.1140(3) 0.5914(2) 0.0301(5) Uani 1 1 d .
H6 H 0.4372 -0.1563 0.5778 0.036 Uiso 1 1 calc R
C7 C 0.3167(2) -0.0127(3) 0.5149(2) 0.0286(5) Uani 1 1 d .
H7 H 0.3471 0.0250 0.4419 0.034 Uiso 1 1 calc R
C8 C 0.2110(2) 0.0224(2) 0.5684(2) 0.0251(5) Uani 1 1 d .
C9 C 0.1995(2) -0.0574(2) 0.6782(2) 0.0256(5) Uani 1 1 d .
H9 H 0.1383 -0.0547 0.7328 0.031 Uiso 1 1 calc R
C10 C 0.2954(2) -0.1415(2) 0.6915(2) 0.0283(5) Uani 1 1 d .
H10 H 0.3092 -0.2050 0.7562 0.034 Uiso 1 1 calc R
C11 C 0.1320(2) 0.1179(3) 0.5229(2) 0.0325(6) Uani 1 1 d .
C12 C 0.0626(2) 0.1972(3) 0.4842(3) 0.0343(6) Uani 1 1 d .
C13 C -0.0158(2) 0.2881(3) 0.4388(2) 0.0343(6) Uani 1 1 d .
C14 C -0.0088(3) 0.3446(3) 0.3200(3) 0.0439(7) Uani 1 1 d .
H14 H 0.0509 0.3213 0.2677 0.053 Uiso 1 1 calc R
C15 C -0.0900(3) 0.4347(3) 0.2795(3) 0.0517(9) Uani 1 1 d .
H15 H -0.0838 0.4729 0.1987 0.062 Uiso 1 1 calc R
C16 C -0.1843(4) 0.4154(4) 0.4614(4) 0.0565(9) Uani 1 1 d .
H16 H -0.2457 0.4386 0.5114 0.068 Uiso 1 1 calc R
C17 C -0.1073(3) 0.3262(3) 0.5090(3) 0.0470(8) Uani 1 1 d .
H17 H -0.1159 0.2898 0.5902 0.056 Uiso 1 1 calc R
N1 N -0.1784(3) 0.4721(3) 0.3484(3) 0.0571(8) Uani 1 1 d .
Fe1 Fe 0.34280(3) 0.05438(3) 0.69466(3) 0.02189(13) Uani 1 1 d .

loop_
_atom_site_aniso_label
_atom_site_aniso_U_11
_atom_site_aniso_U_22
_atom_site_aniso_U_33
_atom_site_aniso_U_23
_atom_site_aniso_U_13
_atom_site_aniso_U_12
C1 0.0243(12) 0.0352(14) 0.0529(17) -0.0116(13) -0.0086(11) -0.0017(11)
C2 0.0369(14) 0.0319(13) 0.0397(15) -0.0047(11) -0.0004(11) -0.0116(11)
C3 0.0362(13) 0.0221(11) 0.0393(14) -0.0083(10) -0.0110(11) 0.0013(10)
C4 0.0334(13) 0.0380(14) 0.0294(13) -0.0117(11) -0.0040(10) 0.0006(11)
C5 0.0392(15) 0.0364(14) 0.0318(13) -0.0020(11) -0.0150(11) -0.0003(12)
C6 0.0293(12) 0.0275(12) 0.0331(13) -0.0074(10) -0.0013(10) 0.0045(10)
C7 0.0315(12) 0.0301(12) 0.0244(11) -0.0057(10) 0.0019(10) -0.0005(10)
C8 0.0268(11) 0.0253(11) 0.0227(11) -0.0032(9) -0.0058(9) 0.0005(9)
C9 0.0238(11) 0.0245(11) 0.0283(12) -0.0006(9) -0.0025(9) -0.0019(9)
C10 0.0307(12) 0.0207(11) 0.0329(12) 0.0002(9) -0.0055(10) 0.0010(9)
C11 0.0353(13) 0.0348(14) 0.0272(12) -0.0011(10) -0.0025(10) -0.0015(11)
C12 0.0359(14) 0.0388(14) 0.0284(13) -0.0029(11) 0.0019(10) -0.0028(11)
C13 0.0414(15) 0.0346(13) 0.0260(12) 0.0000(10) -0.0099(10) -0.0128(11)
C14 0.0448(16) 0.0553(19) 0.0315(14) 0.0059(13) -0.0005(12) -0.0159(14)
C15 0.065(2) 0.0485(18) 0.0412(17) 0.0148(14) -0.0092(15) -0.0145(16)
C16 0.070(2) 0.0477(19) 0.052(2) -0.0114(16) 0.0124(18) 0.0101(17)
C17 0.062(2) 0.0529(19) 0.0258(13) -0.0091(13) 0.0026(13) -0.0043(16)
N1 0.074(2) 0.0395(14) 0.0576(19) -0.0020(13) -0.0023(16) 0.0026(14)
Fe1 0.02140(19) 0.02092(19) 0.0231(2) -0.00161(12) -0.00269(12) 0.00114(12)

loop_
_geom_angle_atom_site_label_1
_geom_angle_atom_site_label_2
_geom_angle_atom_site_label_3
_geom_angle
C5 C1 C2 107.9(3)
C5 C1 Fe1 69.58(16)
C2 C1 Fe1 69.76(15)
C3 C2 C1 107.9(3)
C3 C2 Fe1 70.01(15)
C1 C2 Fe1 69.44(16)
C2 C3 C4 108.0(2)
C2 C3 Fe1 69.38(15)
C4 C3 Fe1 69.62(15)
C3 C4 C5 107.4(2)
C3 C4 Fe1 69.84(15)
C5 C4 Fe1 69.00(15)
C1 C5 C4 108.8(3)
C1 C5 Fe1 70.08(16)
C4 C5 Fe1 70.23(15)
C10 C6 C7 108.7(2)
C10 C6 Fe1 69.77(14)
C7 C6 Fe1 69.54(14)
C6 C7 C8 107.5(2)
C6 C7 Fe1 69.76(15)
C8 C7 Fe1 69.46(13)
C11 C8 C9 125.3(2)
C11 C8 C7 127.3(2)
C9 C8 C7 107.4(2)
C11 C8 Fe1 126.64(18)
C9 C8 Fe1 69.22(13)
C7 C8 Fe1 69.24(14)
C10 C9 C8 108.3(2)
C10 C9 Fe1 70.00(14)
C8 C9 Fe1 69.78(13)
C6 C10 C9 108.2(2)
C6 C10 Fe1 69.67(14)
C9 C10 Fe1 69.35(14)
C12 C11 C8 178.5(3)
C11 C12 C13 179.3(3)
C12 C13 C14 121.7(3)
C12 C13 C17 121.4(3)
C14 C13 C17 116.9(3)
C15 C14 C13 119.1(3)
N1 C15 C14 123.9(3)
N1 C16 C17 123.9(3)
C16 C17 C13 120.2(3)
C16 N1 C15 116.1(3)
C5 Fe1 C1 40.33(13)
C5 Fe1 C9 121.84(12)
C1 Fe1 C9 156.51(12)
C5 Fe1 C2 68.20(12)
C1 Fe1 C2 40.80(12)
C9 Fe1 C2 161.54(11)
C5 Fe1 C7 158.91(12)
C1 Fe1 C7 122.75(12)
C9 Fe1 C7 69.13(10)
C2 Fe1 C7 107.10(11)
C5 Fe1 C8 158.20(12)
C1 Fe1 C8 160.48(12)
C9 Fe1 C8 41.01(10)
C2 Fe1 C8 124.39(11)
C7 Fe1 C8 41.30(10)
C5 Fe1 C6 122.71(11)
C1 Fe1 C6 106.30(11)
C9 Fe1 C6 68.47(10)
C2 Fe1 C6 121.21(12)
C7 Fe1 C6 40.70(10)
C8 Fe1 C6 68.71(10)
C5 Fe1 C10 106.93(11)
C1 Fe1 C10 120.59(11)
C9 Fe1 C10 40.64(10)
C2 Fe1 C10 156.44(11)
C7 Fe1 C10 68.69(11)
C8 Fe1 C10 68.68(10)
C6 Fe1 C10 40.56(11)
C5 Fe1 C4 40.76(11)
C1 Fe1 C4 68.38(12)
C9 Fe1 C4 108.18(11)
C2 Fe1 C4 68.35(12)
C7 Fe1 C4 158.59(11)
C8 Fe1 C4 122.74(11)
C6 Fe1 C4 159.76(11)
C10 Fe1 C4 123.97(11)
C5 Fe1 C3 68.23(11)
C1 Fe1 C3 68.39(11)
C9 Fe1 C3 125.07(11)
C2 Fe1 C3 40.61(11)
C7 Fe1 C3 122.48(11)
C8 Fe1 C3 108.60(10)
C6 Fe1 C3 157.56(12)
C10 Fe1 C3 161.06(12)
C4 Fe1 C3 40.53(12)

loop_
_geom_bond_atom_site_label_1
_geom_bond_atom_site_label_2
_geom_bond_distance
C1 C5 1.405(4)
C1 C2 1.424(4)
C1 Fe1 2.041(3)
C2 C3 1.422(4)
C2 Fe1 2.045(3)
C3 C4 1.422(4)
C3 Fe1 2.054(3)
C4 C5 1.423(4)
C4 Fe1 2.051(3)
C5 Fe1 2.034(3)
C6 C10 1.420(4)
C6 C7 1.424(4)
C6 Fe1 2.049(3)
C7 C8 1.444(3)
C7 Fe1 2.046(3)
C8 C11 1.415(4)
C8 C9 1.433(3)
C8 Fe1 2.049(2)
C9 C10 1.421(3)
C9 Fe1 2.041(2)
C10 Fe1 2.050(3)
C11 C12 1.209(4)
C12 C13 1.378(4)
C13 C14 1.395(4)
C13 C17 1.398(4)
C14 C15 1.380(5)
C15 N1 1.358(5)
C16 N1 1.338(5)
C16 C17 1.364(5)
